data_7048176
loop_
_publ_author_name
'Yin, Cheng-Ling'
'Hu, Zhao-Bo'
'Long, Qiao-Qiao'
'Wang, Hui-Sheng'
'Li, Jing'
'Song, You'
'Zhang, Zai-Chao'
'Zhang, Yi-Quan'
'Pan, Zhi-Quan'

_publ_section_title
;
 Single molecule magnet behaviors of Zn<sub>4</sub>Ln<sub>2</sub> (Ln =
 Dy<sup>III</sup>, Tb<sup>III</sup>) complexes with multidentate organic
 ligands formed by absorption of CO<sub>2</sub> in air through in situ
 reactions.
;
_journal_issue 2
_journal_name_full 'Dalton transactions (Cambridge, England : 2003)'
_journal_page_first 512
_journal_page_last 522
_journal_paper_doi 10.1039/c8dt03849j
_journal_volume 48
_journal_year 2019
_chemical_formula_sum 'C82 H94 Cl5 N15 O22 Tb2 Zn5'
_chemical_formula_weight 2463.66
_space_group_crystal_system monoclinic
_space_group_IT_number 15
_space_group_name_Hall '-C 2yc'
_space_group_name_H-M_alt 'C 1 2/c 1'
_symmetry_space_group_name_Hall '-C 2yc'
_symmetry_space_group_name_H-M 'C 1 2/c 1'
_atom_sites_solution_hydrogens mixed
_audit_creation_method SHELXL-2014/7
_audit_update_record
;
2018-09-24 deposited with the CCDC.
2018-11-20 downloaded from the CCDC.
;
_cell_angle_alpha 90
_cell_angle_beta 124.8200(10)
_cell_angle_gamma 90
_cell_formula_units_Z 4
_cell_length_a 31.7901(10)
_cell_length_b 19.3393(8)
_cell_length_c 20.8912(13)
_cell_measurement_reflns_used 9924
_cell_measurement_temperature 173(2)
_cell_measurement_theta_max 25.3708
_cell_measurement_theta_min 3.1223
_cell_volume 10544.2(9)
_computing_cell_refinement 'Bruker SMART'
_computing_data_collection 'Bruker SMART'
_computing_data_reduction 'Bruker SAINT'
_computing_molecular_graphics 'Bruker SHELXTL'
_computing_publication_material 'Bruker SHELXTL'
_computing_structure_refinement 'SHELXL-2014/7 (Sheldrick, 2014)'
_computing_structure_solution 'SHELXS-97 (Sheldrick, 1990)'
_diffrn_ambient_temperature 173(2)
_diffrn_measured_fraction_theta_full 0.989
_diffrn_measured_fraction_theta_max 0.980
_diffrn_measurement_device_type 'PHOTON 100 CMOS detector'
_diffrn_measurement_method 'omega scan'
_diffrn_radiation_type MoK\a
_diffrn_radiation_wavelength 0.71073
_diffrn_reflns_av_R_equivalents 0.0548
_diffrn_reflns_av_unetI/netI 0.0526
_diffrn_reflns_Laue_measured_fraction_full 0.989
_diffrn_reflns_Laue_measured_fraction_max 0.980
_diffrn_reflns_limit_h_max 38
_diffrn_reflns_limit_h_min -37
_diffrn_reflns_limit_k_max 23
_diffrn_reflns_limit_k_min -23
_diffrn_reflns_limit_l_max 25
_diffrn_reflns_limit_l_min -25
_diffrn_reflns_number 33121
_diffrn_reflns_point_group_measured_fraction_full 0.989
_diffrn_reflns_point_group_measured_fraction_max 0.980
_diffrn_reflns_theta_full 25.242
_diffrn_reflns_theta_max 25.427
_diffrn_reflns_theta_min 3.079
_diffrn_source 'fine-focus sealed tube'
_exptl_absorpt_coefficient_mu 2.637
_exptl_absorpt_correction_T_max 0.7452
_exptl_absorpt_correction_T_min 0.5511
_exptl_absorpt_correction_type multi-scan
_exptl_absorpt_process_details 'SADABS (Bruker, 2014)'
_exptl_crystal_colour colorless
_exptl_crystal_density_diffrn 1.552
_exptl_crystal_description block
_exptl_crystal_F_000 4928
_exptl_crystal_size_max 0.17
_exptl_crystal_size_mid 0.13
_exptl_crystal_size_min 0.11
_refine_diff_density_max 2.669
_refine_diff_density_min -1.727
_refine_diff_density_rms 0.174
_refine_ls_extinction_method none
_refine_ls_goodness_of_fit_ref 1.090
_refine_ls_hydrogen_treatment constr
_refine_ls_matrix_type full
_refine_ls_number_parameters 623
_refine_ls_number_reflns 9560
_refine_ls_number_restraints 33
_refine_ls_restrained_S_all 1.094
_refine_ls_R_factor_all 0.0995
_refine_ls_R_factor_gt 0.0618
_refine_ls_shift/su_max 0.001
_refine_ls_shift/su_mean 0.000
_refine_ls_structure_factor_coef Fsqd
_refine_ls_weighting_details 'w=1/[\s^2^(Fo^2^)+(0.0004P)^2^+274.9873P] where P=(Fo^2^+2Fc^2^)/3'
_refine_ls_weighting_scheme calc
_refine_ls_wR_factor_gt 0.1177
_refine_ls_wR_factor_ref 0.1297
_reflns_Friedel_coverage 0.000
_reflns_number_gt 6800
_reflns_number_total 9560
_reflns_threshold_expression 'I > 2\s(I)'
_cod_data_source_file c8dt03849j2.cif
_cod_data_source_block complex_2
_cod_depositor_comments 'Adding full bibliography for 7048176--7048178.cif.'
_cod_database_code 7048176
_shelx_shelxl_version_number 2014/7
_shelx_space_group_comment
;
The symmetry employed for this shelxl refinement is uniquely defined
by the following loop, which should always be used as a source of
symmetry information in preference to the above space-group names.
They are only intended as comments.
;

loop_
_space_group_symop_operation_xyz
'x, y, z'
'-x, y, -z+1/2'
'x+1/2, y+1/2, z'
'-x+1/2, y+1/2, -z+1/2'
'-x, -y, -z'
'x, -y, z-1/2'
'-x+1/2, -y+1/2, -z'
'x+1/2, -y+1/2, z-1/2'

loop_
_atom_site_label
_atom_site_type_symbol
_atom_site_fract_x
_atom_site_fract_y
_atom_site_fract_z
_atom_site_U_iso_or_equiv
_atom_site_adp_type
_atom_site_occupancy
_atom_site_site_symmetry_order
_atom_site_calc_flag
_atom_site_refinement_flags_posn
_atom_site_refinement_flags_adp
_atom_site_refinement_flags_occupancy
_atom_site_disorder_assembly
_atom_site_disorder_group
C1 C 0.5485(3) 0.4018(4) 0.1545(4) 0.0303(18) Uani 1 1 d . . . . .
C2 C 0.5470(3) 0.4641(5) 0.1881(5) 0.034(2) Uani 1 1 d . . . . .
C3 C 0.5049(3) 0.5067(4) 0.1519(5) 0.035(2) Uani 1 1 d . . . . .
H3 H 0.5051 0.5492 0.1750 0.042 Uiso 1 1 calc R U . . .
C4 C 0.4618(3) 0.4855(5) 0.0803(6) 0.047(2) Uani 1 1 d . . . . .
H4 H 0.4322 0.5142 0.0542 0.056 Uiso 1 1 calc R U . . .
C5 C 0.4611(3) 0.4242(5) 0.0466(5) 0.045(2) Uani 1 1 d . . . . .
H5 H 0.4309 0.4104 -0.0016 0.054 Uiso 1 1 calc R U . . .
C6 C 0.5043(3) 0.3819(5) 0.0825(5) 0.036(2) Uani 1 1 d . . . . .
C7 C 0.5007(3) 0.3098(5) 0.0493(5) 0.044(2) Uani 1 1 d . . . . .
H7 H 0.4671 0.3067 -0.0027 0.053 Uiso 1 1 calc R U . . .
C8 C 0.5127(5) 0.1917(6) 0.0662(7) 0.066(3) Uani 1 1 d . . . . .
H8A H 0.4805 0.1656 0.0315 0.079 Uiso 1 1 calc R U . . .
H8B H 0.5376 0.1610 0.1095 0.079 Uiso 1 1 calc R U . . .
C9 C 0.5342(5) 0.2154(5) 0.0211(6) 0.060(3) Uani 1 1 d . . . . .
H9A H 0.5671 0.1922 0.0400 0.072 Uiso 1 1 calc R U . . .
H9B H 0.5097 0.2066 -0.0354 0.072 Uiso 1 1 calc R U . . .
C10 C 0.5411(4) 0.3323(5) -0.0236(5) 0.052(3) Uani 1 1 d . . . . .
H10A H 0.5399 0.3823 -0.0145 0.062 Uiso 1 1 calc R U . . .
H10B H 0.5100 0.3206 -0.0755 0.062 Uiso 1 1 calc R U . . .
C11 C 0.5882(4) 0.3170(5) -0.0225(5) 0.045(2) Uani 1 1 d . . . . .
H11A H 0.5870 0.2691 -0.0402 0.055 Uiso 1 1 calc R U . . .
H11B H 0.5905 0.3493 -0.0572 0.055 Uiso 1 1 calc R U . . .
C12 C 0.6769(4) 0.3356(4) 0.0745(5) 0.039(2) Uani 1 1 d . . . . .
H12 H 0.6799 0.3358 0.0317 0.046 Uiso 1 1 calc R U . . .
C13 C 0.7229(3) 0.3605(4) 0.2170(5) 0.0307(19) Uani 1 1 d . . . . .
C14 C 0.7236(4) 0.3462(4) 0.1508(5) 0.036(2) Uani 1 1 d . . . . .
C15 C 0.7703(4) 0.3445(5) 0.1595(6) 0.041(2) Uani 1 1 d . . . . .
H15 H 0.7710 0.3362 0.1153 0.049 Uiso 1 1 calc R U . . .
C16 C 0.8159(4) 0.3546(5) 0.2317(6) 0.048(2) Uani 1 1 d . . . . .
H16 H 0.8474 0.3519 0.2367 0.057 Uiso 1 1 calc R U . . .
C17 C 0.8160(4) 0.3688(5) 0.2971(6) 0.043(2) Uani 1 1 d . . . . .
H17 H 0.8473 0.3762 0.3464 0.052 Uiso 1 1 calc R U . . .
C18 C 0.7700(3) 0.3719(4) 0.2890(5) 0.034(2) Uani 1 1 d . . . . .
C19 C 0.5956(3) 0.5435(4) 0.2958(5) 0.040(2) Uani 1 1 d . . . . .
H19A H 0.5911 0.5803 0.2602 0.059 Uiso 1 1 calc R U . . .
H19B H 0.6293 0.5482 0.3454 0.059 Uiso 1 1 calc R U . . .
H19C H 0.5688 0.5471 0.3053 0.059 Uiso 1 1 calc R U . . .
C20 C 0.8090(3) 0.4003(5) 0.4235(5) 0.043(2) Uani 1 1 d . . . . .
H20A H 0.8350 0.3647 0.4377 0.064 Uiso 1 1 calc R U . . .
H20B H 0.8010 0.4011 0.4624 0.064 Uiso 1 1 calc R U . . .
H20C H 0.8222 0.4455 0.4218 0.064 Uiso 1 1 calc R U . . .
C21 C 0.6984(3) 0.3455(3) 0.4838(4) 0.0198(15) Uani 1 1 d . . . . .
C22 C 0.6468(3) 0.3273(4) 0.4412(4) 0.0270(17) Uani 1 1 d . . . . .
C23 C 0.6265(3) 0.2930(4) 0.4763(5) 0.0324(19) Uani 1 1 d . . . . .
H23 H 0.5912 0.2807 0.4469 0.039 Uiso 1 1 calc R U . . .
C24 C 0.6586(3) 0.2770(4) 0.5550(5) 0.034(2) Uani 1 1 d . . . . .
H24 H 0.6452 0.2534 0.5796 0.041 Uiso 1 1 calc R U . . .
C25 C 0.7095(3) 0.2948(4) 0.5978(5) 0.0305(18) Uani 1 1 d . . . . .
H25 H 0.7309 0.2835 0.6516 0.037 Uiso 1 1 calc R U . . .
C26 C 0.7302(3) 0.3291(4) 0.5632(4) 0.0272(17) Uani 1 1 d . . . . .
C27 C 0.7860(3) 0.3520(4) 0.6101(4) 0.0240(16) Uani 1 1 d . . . . .
H27 H 0.8041 0.3291 0.5893 0.029 Uiso 1 1 calc R U . . .
C28 C 0.8176(3) 0.4003(4) 0.7381(4) 0.0310(18) Uani 1 1 d . . . . .
H28A H 0.8535 0.4162 0.7732 0.037 Uiso 1 1 calc R U . . .
H28B H 0.8033 0.3920 0.7689 0.037 Uiso 1 1 calc R U . . .
C29 C 0.7849(3) 0.4515(4) 0.6715(5) 0.034(2) Uani 1 1 d . . . . .
H29A H 0.7485 0.4492 0.6534 0.041 Uiso 1 1 calc R U . . .
H29B H 0.7974 0.4994 0.6883 0.041 Uiso 1 1 calc R U . . .
C30 C 0.8417(3) 0.4496(4) 0.6280(5) 0.0337(19) Uani 1 1 d . . . . .
H30A H 0.8500 0.4216 0.5969 0.040 Uiso 1 1 calc R U . . .
H30B H 0.8682 0.4405 0.6839 0.040 Uiso 1 1 calc R U . . .
C31 C 0.8419(3) 0.5259(4) 0.6108(5) 0.036(2) Uani 1 1 d . . . . .
H31A H 0.8380 0.5546 0.6463 0.044 Uiso 1 1 calc R U . . .
H31B H 0.8746 0.5384 0.6180 0.044 Uiso 1 1 calc R U . . .
C32 C 0.8017(3) 0.5848(4) 0.4884(5) 0.035(2) Uani 1 1 d . . . . .
H32 H 0.8310 0.6139 0.5151 0.042 Uiso 1 1 calc R U . . .
C33 C 0.7266(3) 0.5500(4) 0.3569(5) 0.0283(18) Uani 1 1 d . . . . .
C34 C 0.7648(3) 0.5974(4) 0.4067(5) 0.0325(19) Uani 1 1 d . . . . .
C35 C 0.7713(4) 0.6572(4) 0.3743(5) 0.043(2) Uani 1 1 d . . . . .
H35 H 0.7977 0.6891 0.4075 0.052 Uiso 1 1 calc R U . . .
C36 C 0.7398(4) 0.6700(4) 0.2953(6) 0.046(2) Uani 1 1 d . . . . .
H36 H 0.7425 0.7122 0.2748 0.055 Uiso 1 1 calc R U . . .
C37 C 0.7041(4) 0.6209(4) 0.2462(5) 0.041(2) Uani 1 1 d . . . . .
H37 H 0.6833 0.6289 0.1915 0.049 Uiso 1 1 calc R U . . .
C38 C 0.6982(3) 0.5607(4) 0.2750(5) 0.0309(18) Uani 1 1 d . . . . .
C39 C 0.5650(3) 0.3336(6) 0.3192(5) 0.050(3) Uani 1 1 d . . . . .
H39A H 0.5606 0.2833 0.3172 0.076 Uiso 1 1 calc R U . . .
H39B H 0.5485 0.3516 0.2662 0.076 Uiso 1 1 calc R U . . .
H39C H 0.5492 0.3547 0.3433 0.076 Uiso 1 1 calc R U . . .
C40 C 0.6359(4) 0.5148(5) 0.1484(5) 0.046(2) Uani 1 1 d . . . . .
H40A H 0.6179 0.5593 0.1339 0.069 Uiso 1 1 calc R U . . .
H40B H 0.6108 0.4772 0.1241 0.069 Uiso 1 1 calc R U . . .
H40C H 0.6584 0.5132 0.1304 0.069 Uiso 1 1 calc R U . . .
C41 C 0.6652(3) 0.2223(4) 0.2713(5) 0.0311(18) Uani 1 1 d . . . . .
Cl1 Cl 0.67473(8) 0.51851(11) 0.50380(12) 0.0367(5) Uani 1 1 d . . . . .
Cl2B Cl 0.5000 0.6785(2) 0.2500 0.0768(12) Uani 1 2 d S T P . .
Cl2C Cl 0.5580(3) 0.8467(4) 0.3568(6) 0.231(4) Uani 1 1 d . . . . .
N1 N 0.5028(3) 0.2530(4) 0.0971(5) 0.056(2) Uani 1 1 d . . . . .
H1A H 0.5291 0.2597 0.1479 0.067 Uiso 1 1 d R U . . .
N2 N 0.5416(3) 0.2913(4) 0.0381(4) 0.0426(19) Uani 1 1 d . . . . .
N3 N 0.6321(3) 0.3260(4) 0.0584(4) 0.0381(18) Uani 1 1 d . . . . .
N4 N 0.7908(2) 0.4292(3) 0.6086(4) 0.0245(14) Uani 1 1 d . . . . .
N5 N 0.7983(2) 0.5374(3) 0.5287(4) 0.0292(15) Uani 1 1 d . . . . .
N6 N 0.8136(3) 0.3386(3) 0.6940(4) 0.0300(15) Uani 1 1 d . . . . .
N1S N 0.5589(8) 0.7981(15) 0.1950(18) 0.112(10) Uani 0.5 1 d D U P . .
N2S N 0.5754(10) 0.7497(14) 0.1811(13) 0.094(8) Uani 0.5 1 d D U P . .
N3S N 0.5919(9) 0.7030(16) 0.1659(16) 0.113(10) Uani 0.5 1 d D U P . .
O1 O 0.5914(2) 0.3648(3) 0.1941(3) 0.0302(13) Uani 1 1 d . . . . .
O2 O 0.6805(2) 0.3649(3) 0.2142(3) 0.0310(13) Uani 1 1 d . . . . .
O3 O 0.5921(2) 0.4768(3) 0.2614(3) 0.0292(12) Uani 1 1 d . . . . .
O4 O 0.7633(2) 0.3846(3) 0.3481(3) 0.0363(14) Uani 1 1 d . . . . .
O5 O 0.71532(19) 0.3811(3) 0.4471(3) 0.0240(11) Uani 1 1 d . . . . .
O6 O 0.7145(2) 0.4928(3) 0.3801(3) 0.0276(12) Uani 1 1 d . . . . .
O7 O 0.6183(2) 0.3499(3) 0.3643(3) 0.0314(13) Uani 1 1 d . . . . .
O8 O 0.6663(2) 0.5071(3) 0.2322(3) 0.0333(13) Uani 1 1 d . . . . .
O9 O 0.6385(2) 0.2225(3) 0.1969(3) 0.0380(14) Uani 1 1 d . . . . .
O10 O 0.6721(2) 0.2738(3) 0.3141(3) 0.0281(12) Uani 1 1 d . . . . .
O11A O 0.8319(6) 0.7346(8) 0.5766(9) 0.093(6) Uani 0.596(17) 1 d . U P A 1
H11C H 0.8447 0.7455 0.5517 0.112 Uiso 0.596(17) 1 d R U P A 1
H11D H 0.8545 0.7487 0.6225 0.112 Uiso 0.596(17) 1 d R U P A 1
O11B O 0.8369(7) 0.7896(9) 0.6167(10) 0.059(6) Uani 0.404(17) 1 d . U P A 2
H11E H 0.8284 0.8254 0.5882 0.070 Uiso 0.404(17) 1 d R U P A 2
H11F H 0.8244 0.7922 0.6433 0.070 Uiso 0.404(17) 1 d R U P A 2
Tb1 Tb 0.66962(2) 0.39375(2) 0.31117(2) 0.02414(11) Uani 1 1 d . . . . .
Zn1 Zn 0.61564(4) 0.30897(5) 0.13826(5) 0.0309(2) Uani 1 1 d . . . . .
Zn2 Zn 0.73654(3) 0.47725(4) 0.49480(5) 0.0245(2) Uani 1 1 d . . . . .
Zn3 Zn 0.51853(15) 0.78777(19) 0.2413(3) 0.1028(12) Uani 0.5 1 d . . P . .

loop_
_atom_site_aniso_label
_atom_site_aniso_U_11
_atom_site_aniso_U_22
_atom_site_aniso_U_33
_atom_site_aniso_U_23
_atom_site_aniso_U_13
_atom_site_aniso_U_12
C1 0.033(4) 0.033(5) 0.021(4) 0.010(3) 0.013(3) 0.003(4)
C2 0.028(4) 0.040(5) 0.023(4) 0.005(4) 0.008(4) -0.001(4)
C3 0.033(5) 0.030(5) 0.036(5) 0.009(4) 0.016(4) 0.006(4)
C4 0.030(5) 0.049(6) 0.049(6) 0.016(5) 0.015(4) 0.011(4)
C5 0.027(5) 0.053(6) 0.031(5) 0.014(4) 0.003(4) 0.000(4)
C6 0.035(5) 0.042(5) 0.024(4) 0.007(4) 0.012(4) -0.004(4)
C7 0.038(5) 0.035(5) 0.032(5) 0.009(4) 0.003(4) -0.012(4)
C8 0.073(8) 0.041(6) 0.069(8) -0.004(6) 0.032(7) -0.010(6)
C9 0.086(8) 0.039(6) 0.049(6) -0.010(5) 0.035(6) -0.015(6)
C10 0.066(7) 0.051(6) 0.027(5) 0.005(4) 0.019(5) 0.004(5)
C11 0.062(6) 0.050(6) 0.023(4) 0.014(4) 0.023(4) 0.013(5)
C12 0.069(7) 0.017(4) 0.040(5) 0.003(4) 0.037(5) 0.005(4)
C13 0.047(5) 0.008(3) 0.042(5) 0.003(3) 0.028(4) 0.005(3)
C14 0.059(6) 0.018(4) 0.040(5) -0.004(4) 0.033(5) 0.000(4)
C15 0.053(6) 0.036(5) 0.051(6) 0.002(4) 0.040(5) -0.001(4)
C16 0.064(7) 0.038(5) 0.062(7) 0.008(5) 0.049(6) 0.005(5)
C17 0.047(6) 0.034(5) 0.050(6) 0.011(4) 0.028(5) 0.006(4)
C18 0.037(5) 0.031(5) 0.039(5) 0.006(4) 0.024(4) 0.004(4)
C19 0.042(5) 0.033(5) 0.034(5) -0.003(4) 0.017(4) 0.013(4)
C20 0.040(5) 0.048(6) 0.035(5) -0.007(4) 0.018(4) 0.008(4)
C21 0.028(4) 0.014(3) 0.022(4) 0.001(3) 0.017(3) 0.006(3)
C22 0.031(4) 0.024(4) 0.020(4) -0.001(3) 0.011(3) -0.001(3)
C23 0.032(5) 0.033(5) 0.031(4) 0.000(4) 0.017(4) -0.003(4)
C24 0.047(5) 0.030(4) 0.027(4) 0.010(4) 0.022(4) -0.003(4)
C25 0.043(5) 0.029(4) 0.021(4) 0.001(3) 0.019(4) 0.002(4)
C26 0.035(5) 0.017(4) 0.024(4) -0.001(3) 0.014(4) 0.003(3)
C27 0.030(4) 0.020(4) 0.016(4) 0.001(3) 0.009(3) 0.005(3)
C28 0.045(5) 0.021(4) 0.015(4) -0.005(3) 0.010(3) -0.004(4)
C29 0.049(5) 0.021(4) 0.031(5) 0.006(3) 0.023(4) 0.011(4)
C30 0.035(5) 0.033(5) 0.023(4) 0.000(3) 0.010(4) 0.001(4)
C31 0.039(5) 0.032(5) 0.029(4) 0.000(4) 0.014(4) -0.007(4)
C32 0.046(5) 0.027(4) 0.033(5) -0.003(4) 0.023(4) -0.008(4)
C33 0.040(5) 0.018(4) 0.032(4) 0.002(3) 0.023(4) 0.002(3)
C34 0.050(5) 0.020(4) 0.034(4) 0.001(3) 0.028(4) -0.001(4)
C35 0.070(7) 0.024(5) 0.041(5) -0.005(4) 0.035(5) -0.016(4)
C36 0.081(7) 0.023(5) 0.051(6) 0.001(4) 0.048(6) -0.009(5)
C37 0.061(6) 0.032(5) 0.035(5) 0.003(4) 0.031(5) 0.002(4)
C38 0.042(5) 0.023(4) 0.031(4) 0.004(3) 0.023(4) -0.002(4)
C39 0.029(5) 0.087(8) 0.022(4) 0.012(5) 0.007(4) -0.007(5)
C40 0.053(6) 0.054(6) 0.027(5) 0.007(4) 0.021(4) -0.005(5)
C41 0.034(5) 0.027(4) 0.025(4) 0.003(3) 0.012(4) 0.000(4)
Cl1 0.0358(11) 0.0356(11) 0.0361(11) -0.0024(9) 0.0189(10) 0.0049(9)
Cl2B 0.079(3) 0.060(3) 0.085(3) 0.000 0.043(3) 0.000
Cl2C 0.230(8) 0.148(6) 0.307(10) 0.014(6) 0.149(8) -0.062(6)
N1 0.062(6) 0.039(5) 0.053(5) 0.007(4) 0.025(5) -0.004(4)
N2 0.046(5) 0.037(4) 0.033(4) 0.004(3) 0.016(4) 0.006(4)
N3 0.059(5) 0.029(4) 0.026(4) 0.000(3) 0.024(4) -0.002(4)
N4 0.026(3) 0.018(3) 0.025(3) -0.002(3) 0.013(3) -0.003(3)
N5 0.029(4) 0.023(3) 0.029(4) -0.004(3) 0.013(3) -0.006(3)
N6 0.043(4) 0.015(3) 0.022(3) 0.002(3) 0.012(3) -0.001(3)
N1S 0.039(12) 0.15(3) 0.13(2) -0.014(19) 0.040(14) -0.025(15)
N2S 0.075(18) 0.13(2) 0.049(13) -0.002(15) 0.020(12) -0.018(16)
N3S 0.049(14) 0.18(3) 0.089(19) -0.02(2) 0.027(13) -0.003(17)
O1 0.027(3) 0.032(3) 0.022(3) 0.003(2) 0.009(2) 0.010(2)
O2 0.038(3) 0.034(3) 0.029(3) 0.000(2) 0.024(3) 0.006(3)
O3 0.035(3) 0.024(3) 0.026(3) 0.003(2) 0.016(3) 0.008(2)
O4 0.034(3) 0.045(4) 0.025(3) -0.005(3) 0.014(3) -0.004(3)
O5 0.030(3) 0.023(3) 0.015(2) 0.000(2) 0.011(2) -0.002(2)
O6 0.035(3) 0.023(3) 0.025(3) 0.003(2) 0.017(3) -0.002(2)
O7 0.033(3) 0.035(3) 0.019(3) 0.005(2) 0.011(2) -0.003(2)
O8 0.044(3) 0.030(3) 0.022(3) 0.005(2) 0.017(3) -0.004(3)
O9 0.055(4) 0.027(3) 0.016(3) 0.003(2) 0.011(3) 0.002(3)
O10 0.034(3) 0.025(3) 0.017(3) 0.003(2) 0.010(2) 0.005(2)
O11A 0.137(10) 0.083(9) 0.094(9) -0.023(6) 0.087(7) -0.042(7)
O11B 0.087(10) 0.056(10) 0.060(9) -0.007(6) 0.058(8) 0.006(7)
Tb1 0.0290(2) 0.02053(18) 0.02047(18) 0.00232(15) 0.01269(15) 0.00290(16)
Zn1 0.0451(6) 0.0252(5) 0.0214(5) 0.0048(4) 0.0184(4) 0.0061(4)
Zn2 0.0318(5) 0.0165(4) 0.0221(4) 0.0019(3) 0.0136(4) 0.0004(4)
Zn3 0.113(3) 0.078(2) 0.137(3) -0.016(2) 0.083(3) -0.016(2)

loop_
_atom_type_symbol
_atom_type_description
_atom_type_scat_dispersion_real
_atom_type_scat_dispersion_imag
_atom_type_scat_source
C C 0.0033 0.0016 'International Tables Vol C Tables 4.2.6.8 and 6.1.1.4'
H H 0.0000 0.0000 'International Tables Vol C Tables 4.2.6.8 and 6.1.1.4'
N N 0.0061 0.0033 'International Tables Vol C Tables 4.2.6.8 and 6.1.1.4'
O O 0.0106 0.0060 'International Tables Vol C Tables 4.2.6.8 and 6.1.1.4'
Zn Zn 0.2839 1.4301 'International Tables Vol C Tables 4.2.6.8 and 6.1.1.4'
Tb Tb -0.1723 4.1537 'International Tables Vol C Tables 4.2.6.8 and 6.1.1.4'
Cl Cl 0.1484 0.1585 'International Tables Vol C Tables 4.2.6.8 and 6.1.1.4'

loop_
_geom_angle_atom_site_label_1
_geom_angle_atom_site_label_2
_geom_angle_atom_site_label_3
_geom_angle
_geom_angle_site_symmetry_1
_geom_angle_site_symmetry_3
O1 C1 C6 124.2(8) . .
O1 C1 C2 117.7(7) . .
C6 C1 C2 118.0(8) . .
C3 C2 O3 124.5(8) . .
C3 C2 C1 122.6(8) . .
O3 C2 C1 112.9(7) . .
C2 C3 C4 117.8(8) . .
C2 C3 H3 121.1 . .
C4 C3 H3 121.1 . .
C5 C4 C3 121.5(8) . .
C5 C4 H4 119.2 . .
C3 C4 H4 119.2 . .
C4 C5 C6 120.6(8) . .
C4 C5 H5 119.7 . .
C6 C5 H5 119.7 . .
C5 C6 C1 119.5(8) . .
C5 C6 C7 119.6(8) . .
C1 C6 C7 120.3(8) . .
N1 C7 N2 103.0(7) . .
N1 C7 C6 114.4(8) . .
N2 C7 C6 116.3(7) . .
N1 C7 H7 107.6 . .
N2 C7 H7 107.6 . .
C6 C7 H7 107.6 . .
N1 C8 C9 108.3(9) . .
N1 C8 H8A 110.0 . .
C9 C8 H8A 110.0 . .
N1 C8 H8B 110.0 . .
C9 C8 H8B 110.0 . .
H8A C8 H8B 108.4 . .
N2 C9 C8 102.5(8) . .
N2 C9 H9A 111.3 . .
C8 C9 H9A 111.3 . .
N2 C9 H9B 111.3 . .
C8 C9 H9B 111.3 . .
H9A C9 H9B 109.2 . .
N2 C10 C11 110.9(8) . .
N2 C10 H10A 109.5 . .
C11 C10 H10A 109.5 . .
N2 C10 H10B 109.5 . .
C11 C10 H10B 109.5 . .
H10A C10 H10B 108.0 . .
N3 C11 C10 106.2(7) . .
N3 C11 H11A 110.5 . .
C10 C11 H11A 110.5 . .
N3 C11 H11B 110.5 . .
C10 C11 H11B 110.5 . .
H11A C11 H11B 108.7 . .
N3 C12 C14 126.9(8) . .
N3 C12 H12 116.5 . .
C14 C12 H12 116.5 . .
O2 C13 C18 118.3(7) . .
O2 C13 C14 123.6(8) . .
C18 C13 C14 118.2(8) . .
C15 C14 C13 119.1(8) . .
C15 C14 C12 119.3(8) . .
C13 C14 C12 121.6(8) . .
C16 C15 C14 120.9(9) . .
C16 C15 H15 119.6 . .
C14 C15 H15 119.6 . .
C15 C16 C17 120.9(9) . .
C15 C16 H16 119.6 . .
C17 C16 H16 119.6 . .
C18 C17 C16 118.9(9) . .
C18 C17 H17 120.6 . .
C16 C17 H17 120.6 . .
C17 C18 O4 126.2(8) . .
C17 C18 C13 122.1(8) . .
O4 C18 C13 111.7(7) . .
O3 C19 H19A 109.5 . .
O3 C19 H19B 109.5 . .
H19A C19 H19B 109.5 . .
O3 C19 H19C 109.5 . .
H19A C19 H19C 109.5 . .
H19B C19 H19C 109.5 . .
O4 C20 H20A 109.5 . .
O4 C20 H20B 109.5 . .
H20A C20 H20B 109.5 . .
O4 C20 H20C 109.5 . .
H20A C20 H20C 109.5 . .
H20B C20 H20C 109.5 . .
O5 C21 C22 118.1(6) . .
O5 C21 C26 122.3(7) . .
C22 C21 C26 119.5(7) . .
O7 C22 C21 114.4(7) . .
O7 C22 C23 124.5(7) . .
C21 C22 C23 121.0(7) . .
C24 C23 C22 118.8(8) . .
C24 C23 H23 120.6 . .
C22 C23 H23 120.6 . .
C25 C24 C23 120.8(7) . .
C25 C24 H24 119.6 . .
C23 C24 H24 119.6 . .
C24 C25 C26 120.9(7) . .
C24 C25 H25 119.6 . .
C26 C25 H25 119.6 . .
C25 C26 C21 119.1(7) . .
C25 C26 C27 121.8(7) . .
C21 C26 C27 119.1(7) . .
N6 C27 N4 101.6(6) . .
N6 C27 C26 113.6(6) . .
N4 C27 C26 111.8(6) . .
N6 C27 H27 109.9 . .
N4 C27 H27 109.9 . .
C26 C27 H27 109.9 . .
N6 C28 C29 100.7(6) . .
N6 C28 H28A 111.6 . .
C29 C28 H28A 111.6 . .
N6 C28 H28B 111.6 . .
C29 C28 H28B 111.6 . .
H28A C28 H28B 109.4 . .
N4 C29 C28 104.4(6) . .
N4 C29 H29A 110.9 . .
C28 C29 H29A 110.9 . .
N4 C29 H29B 110.9 . .
C28 C29 H29B 110.9 . .
H29A C29 H29B 108.9 . .
N4 C30 C31 110.3(7) . .
N4 C30 H30A 109.6 . .
C31 C30 H30A 109.6 . .
N4 C30 H30B 109.6 . .
C31 C30 H30B 109.6 . .
H30A C30 H30B 108.1 . .
N5 C31 C30 106.9(6) . .
N5 C31 H31A 110.3 . .
C30 C31 H31A 110.3 . .
N5 C31 H31B 110.3 . .
C30 C31 H31B 110.3 . .
H31A C31 H31B 108.6 . .
N5 C32 C34 125.5(8) . .
N5 C32 H32 117.2 . .
C34 C32 H32 117.2 . .
O6 C33 C34 125.1(7) . .
O6 C33 C38 115.8(7) . .
C34 C33 C38 119.1(7) . .
C33 C34 C35 118.9(8) . .
C33 C34 C32 123.1(7) . .
C35 C34 C32 117.7(8) . .
C36 C35 C34 121.0(8) . .
C36 C35 H35 119.5 . .
C34 C35 H35 119.5 . .
C35 C36 C37 119.6(8) . .
C35 C36 H36 120.2 . .
C37 C36 H36 120.2 . .
C38 C37 C36 121.1(8) . .
C38 C37 H37 119.5 . .
C36 C37 H37 119.5 . .
O8 C38 C37 126.3(7) . .
O8 C38 C33 113.7(7) . .
C37 C38 C33 119.9(8) . .
O7 C39 H39A 109.5 . .
O7 C39 H39B 109.5 . .
H39A C39 H39B 109.5 . .
O7 C39 H39C 109.5 . .
H39A C39 H39C 109.5 . .
H39B C39 H39C 109.5 . .
O8 C40 H40A 109.5 . .
O8 C40 H40B 109.5 . .
H40A C40 H40B 109.5 . .
O8 C40 H40C 109.5 . .
H40A C40 H40C 109.5 . .
H40B C40 H40C 109.5 . .
O10 C41 O9 125.6(7) . .
O10 C41 N6 118.3(7) . 7_656
O9 C41 N6 116.0(7) . 7_656
Zn3 Cl2B Zn3 37.1(2) 2_655 .
Zn3 Cl2C Zn3 35.1(2) . 2_655
C7 N1 C8 104.1(8) . .
C7 N1 H1A 110.1 . .
C8 N1 H1A 110.0 . .
C7 N2 C9 103.8(8) . .
C7 N2 C10 115.1(7) . .
C9 N2 C10 113.0(8) . .
C7 N2 Zn1 112.7(5) . .
C9 N2 Zn1 109.3(6) . .
C10 N2 Zn1 103.0(6) . .
C12 N3 C11 120.5(8) . .
C12 N3 Zn1 125.2(6) . .
C11 N3 Zn1 113.8(6) . .
C30 N4 C29 110.5(6) . .
C30 N4 C27 111.6(6) . .
C29 N4 C27 101.8(6) . .
C30 N4 Zn2 104.1(4) . .
C29 N4 Zn2 114.5(5) . .
C27 N4 Zn2 114.6(4) . .
C32 N5 C31 119.3(7) . .
C32 N5 Zn2 127.2(6) . .
C31 N5 Zn2 113.4(5) . .
C41 N6 C28 122.5(6) 7_656 .
C41 N6 C27 124.9(6) 7_656 .
C28 N6 C27 112.6(6) . .
N2S N1S Zn3 122(3) . .
N3S N2S N1S 178(4) . .
C1 O1 Zn1 121.2(5) . .
C1 O1 Tb1 128.2(5) . .
Zn1 O1 Tb1 101.6(2) . .
C13 O2 Zn1 123.5(5) . .
C13 O2 Tb1 129.7(5) . .
Zn1 O2 Tb1 102.6(2) . .
C2 O3 C19 116.0(6) . .
C2 O3 Tb1 118.3(5) . .
C19 O3 Tb1 124.3(5) . .
C18 O4 C20 116.0(7) . .
C18 O4 Tb1 118.4(5) . .
C20 O4 Tb1 125.2(5) . .
C21 O5 Zn2 108.4(4) . .
C21 O5 Tb1 124.6(4) . .
Zn2 O5 Tb1 107.4(2) . .
C33 O6 Zn2 123.4(5) . .
C33 O6 Tb1 130.6(5) . .
Zn2 O6 Tb1 106.0(2) . .
C22 O7 C39 115.9(6) . .
C22 O7 Tb1 116.4(4) . .
C39 O7 Tb1 126.4(5) . .
C38 O8 C40 116.5(6) . .
C38 O8 Tb1 117.3(4) . .
C40 O8 Tb1 126.1(5) . .
C41 O9 Zn1 121.1(5) . .
C41 O10 Tb1 140.8(5) . .
H11C O11A H11D 102.7 . .
H11E O11B H11F 109.3 . .
O2 Tb1 O10 76.24(19) . .
O2 Tb1 O6 113.26(19) . .
O10 Tb1 O6 143.67(18) . .
O2 Tb1 O5 137.38(18) . .
O10 Tb1 O5 82.85(17) . .
O6 Tb1 O5 66.49(17) . .
O2 Tb1 O1 68.22(19) . .
O10 Tb1 O1 77.81(18) . .
O6 Tb1 O1 138.51(18) . .
O5 Tb1 O1 142.06(18) . .
O2 Tb1 O7 138.14(19) . .
O10 Tb1 O7 71.38(18) . .
O6 Tb1 O7 108.55(17) . .
O5 Tb1 O7 63.46(17) . .
O1 Tb1 O7 79.45(18) . .
O2 Tb1 O3 112.30(18) . .
O10 Tb1 O3 129.49(18) . .
O6 Tb1 O3 81.13(17) . .
O5 Tb1 O3 109.70(17) . .
O1 Tb1 O3 62.33(17) . .
O7 Tb1 O3 71.89(17) . .
O2 Tb1 O4 61.85(18) . .
O10 Tb1 O4 84.82(19) . .
O6 Tb1 O4 71.42(18) . .
O5 Tb1 O4 79.79(17) . .
O1 Tb1 O4 129.69(17) . .
O7 Tb1 O4 137.83(17) . .
O3 Tb1 O4 144.52(18) . .
O2 Tb1 O8 68.57(18) . .
O10 Tb1 O8 144.49(17) . .
O6 Tb1 O8 60.57(17) . .
O5 Tb1 O8 127.06(17) . .
O1 Tb1 O8 84.76(18) . .
O7 Tb1 O8 135.40(17) . .
O3 Tb1 O8 63.85(17) . .
O4 Tb1 O8 82.91(18) . .
O2 Tb1 Zn1 35.97(14) . .
O10 Tb1 Zn1 62.35(12) . .
O6 Tb1 Zn1 144.17(12) . .
O5 Tb1 Zn1 145.16(12) . .
O1 Tb1 Zn1 35.83(13) . .
O7 Tb1 Zn1 103.79(12) . .
O3 Tb1 Zn1 94.85(11) . .
O4 Tb1 Zn1 94.57(12) . .
O8 Tb1 Zn1 85.57(12) . .
O2 Tb1 Zn2 139.68(14) . .
O10 Tb1 Zn2 115.92(12) . .
O6 Tb1 Zn2 34.76(12) . .
O5 Tb1 Zn2 33.25(12) . .
O1 Tb1 Zn2 149.31(13) . .
O7 Tb1 Zn2 79.64(12) . .
O3 Tb1 Zn2 89.84(11) . .
O4 Tb1 Zn2 80.38(12) . .
O8 Tb1 Zn2 94.66(11) . .
Zn1 Tb1 Zn2 174.86(3) . .
O9 Zn1 O1 102.8(2) . .
O9 Zn1 N3 118.3(3) . .
O1 Zn1 N3 137.8(3) . .
O9 Zn1 O2 96.7(2) . .
O1 Zn1 O2 79.6(2) . .
N3 Zn1 O2 86.2(3) . .
O9 Zn1 N2 106.8(3) . .
O1 Zn1 N2 94.7(3) . .
N3 Zn1 N2 82.9(3) . .
O2 Zn1 N2 156.4(3) . .
O9 Zn1 Tb1 88.00(16) . .
O1 Zn1 Tb1 42.56(14) . .
N3 Zn1 Tb1 125.5(2) . .
O2 Zn1 Tb1 41.44(14) . .
N2 Zn1 Tb1 137.2(2) . .
N5 Zn2 O5 132.7(2) . .
N5 Zn2 O6 86.7(2) . .
O5 Zn2 O6 76.75(19) . .
N5 Zn2 N4 81.9(2) . .
O5 Zn2 N4 88.8(2) . .
O6 Zn2 N4 147.3(2) . .
N5 Zn2 Cl1 119.3(2) . .
O5 Zn2 Cl1 107.89(16) . .
O6 Zn2 Cl1 108.06(16) . .
N4 Zn2 Cl1 104.23(18) . .
N5 Zn2 Tb1 120.17(19) . .
O5 Zn2 Tb1 39.30(13) . .
O6 Zn2 Tb1 39.28(14) . .
N4 Zn2 Tb1 126.56(16) . .
Cl1 Zn2 Tb1 103.99(6) . .
Zn3 Zn3 N1S 167.4(9) 2_655 .
Zn3 Zn3 Cl2B 71.47(10) 2_655 .
N1S Zn3 Cl2B 113.9(8) . .
Zn3 Zn3 Cl2C 76.5(4) 2_655 .
N1S Zn3 Cl2C 109.9(8) . .
Cl2B Zn3 Cl2C 113.4(3) . .
Zn3 Zn3 Cl2C 68.4(4) 2_655 2_655
N1S Zn3 Cl2C 99.0(9) . 2_655
Cl2B Zn3 Cl2C 109.5(3) . 2_655
Cl2C Zn3 Cl2C 110.1(4) . 2_655

loop_
_geom_bond_atom_site_label_1
_geom_bond_atom_site_label_2
_geom_bond_distance
_geom_bond_site_symmetry_2
C1 O1 1.331(9) .
C1 C6 1.404(11) .
C1 C2 1.410(12) .
C2 C3 1.373(11) .
C2 O3 1.399(9) .
C3 C4 1.394(12) .
C3 H3 0.9500 .
C4 C5 1.373(14) .
C4 H4 0.9500 .
C5 C6 1.393(12) .
C5 H5 0.9500 .
C6 C7 1.533(13) .
C7 N1 1.459(11) .
C7 N2 1.489(12) .
C7 H7 1.0000 .
C8 N1 1.468(13) .
C8 C9 1.516(15) .
C8 H8A 0.9900 .
C8 H8B 0.9900 .
C9 N2 1.496(12) .
C9 H9A 0.9900 .
C9 H9B 0.9900 .
C10 N2 1.505(11) .
C10 C11 1.515(14) .
C10 H10A 0.9900 .
C10 H10B 0.9900 .
C11 N3 1.463(11) .
C11 H11A 0.9900 .
C11 H11B 0.9900 .
C12 N3 1.275(11) .
C12 C14 1.444(13) .
C12 H12 0.9500 .
C13 O2 1.319(10) .
C13 C18 1.408(11) .
C13 C14 1.423(11) .
C14 C15 1.389(12) .
C15 C16 1.384(14) .
C15 H15 0.9500 .
C16 C17 1.390(13) .
C16 H16 0.9500 .
C17 C18 1.373(12) .
C17 H17 0.9500 .
C18 O4 1.389(10) .
C19 O3 1.450(9) .
C19 H19A 0.9800 .
C19 H19B 0.9800 .
C19 H19C 0.9800 .
C20 O4 1.439(10) .
C20 H20A 0.9800 .
C20 H20B 0.9800 .
C20 H20C 0.9800 .
C21 O5 1.351(8) .
C21 C22 1.391(10) .
C21 C26 1.400(10) .
C22 O7 1.389(9) .
C22 C23 1.393(11) .
C23 C24 1.388(11) .
C23 H23 0.9500 .
C24 C25 1.372(11) .
C24 H24 0.9500 .
C25 C26 1.392(11) .
C25 H25 0.9500 .
C26 C27 1.521(11) .
C27 N6 1.468(9) .
C27 N4 1.503(9) .
C27 H27 1.0000 .
C28 N6 1.467(9) .
C28 C29 1.532(10) .
C28 H28A 0.9900 .
C28 H28B 0.9900 .
C29 N4 1.493(10) .
C29 H29A 0.9900 .
C29 H29B 0.9900 .
C30 N4 1.481(10) .
C30 C31 1.520(11) .
C30 H30A 0.9900 .
C30 H30B 0.9900 .
C31 N5 1.482(10) .
C31 H31A 0.9900 .
C31 H31B 0.9900 .
C32 N5 1.290(10) .
C32 C34 1.436(11) .
C32 H32 0.9500 .
C33 O6 1.349(9) .
C33 C34 1.398(11) .
C33 C38 1.421(11) .
C34 C35 1.413(11) .
C35 C36 1.378(13) .
C35 H35 0.9500 .
C36 C37 1.384(12) .
C36 H36 0.9500 .
C37 C38 1.372(11) .
C37 H37 0.9500 .
C38 O8 1.367(9) .
C39 O7 1.428(10) .
C39 H39A 0.9800 .
C39 H39B 0.9800 .
C39 H39C 0.9800 .
C40 O8 1.446(9) .
C40 H40A 0.9800 .
C40 H40B 0.9800 .
C40 H40C 0.9800 .
C41 O10 1.271(9) .
C41 O9 1.276(9) .
C41 N6 1.345(10) 7_656
Cl1 Zn2 2.226(2) .
Cl2B Zn3 2.228(6) 2_655
Cl2B Zn3 2.228(6) .
Cl2C Zn3 2.289(10) .
Cl2C Zn3 2.394(9) 2_655
N1 H1A 0.9100 .
N2 Zn1 2.100(7) .
N3 Zn1 2.043(7) .
N4 Zn2 2.193(6) .
N5 Zn2 2.030(6) .
N6 C41 1.345(10) 7_656
N1S N2S 1.188(8) .
N1S Zn3 2.01(3) .
N2S N3S 1.176(8) .
O1 Zn1 2.036(5) .
O1 Tb1 2.352(5) .
O2 Zn1 2.050(6) .
O2 Tb1 2.310(5) .
O3 Tb1 2.609(5) .
O4 Tb1 2.622(6) .
O5 Zn2 2.035(5) .
O5 Tb1 2.350(5) .
O6 Zn2 2.099(5) .
O6 Tb1 2.331(5) .
O7 Tb1 2.583(5) .
O8 Tb1 2.708(5) .
O9 Zn1 1.951(5) .
O10 Tb1 2.321(5) .
O11A H11C 0.8501 .
O11A H11D 0.8500 .
O11B H11E 0.8500 .
O11B H11F 0.8502 .
Tb1 Zn1 3.4063(10) .
Tb1 Zn2 3.5398(9) .
Zn3 Zn3 1.416(7) 2_655
Zn3 Cl2C 2.394(9) 2_655

loop_
_geom_hbond_atom_site_label_D
_geom_hbond_atom_site_label_H
_geom_hbond_atom_site_label_A
_geom_hbond_distance_DH
_geom_hbond_distance_HA
_geom_hbond_distance_DA
_geom_hbond_angle_DHA
N1 H1A O1 0.91 2.61 3.193(10) 122.6
